data_4312480
loop_
_publ_author_name
'Xian-He Bu'
'Ya-Bo Xie'
'Jian-Rong Li'
'Ruo-Hua Zhang'

_publ_section_title
;
 Adjusting the Frameworks of Silver(I) Complexes with New Pyridyl
 Thioethers by Varying the Chain Lengths of Ligand Spacers, Solvents, and
 Counteranions
;
_journal_name_full 'Inorganic Chemistry'
_journal_page_first 7422
_journal_page_last 7430
_journal_paper_doi 10.1021/ic034454j
_journal_volume 42
_journal_year 2003
_chemical_formula_sum 'C22 H20 Ag3 Cl3 N4 O12 S4'
_chemical_formula_weight 1090.62
_chemical_name_systematic
; 
 ? 
;
_space_group_IT_number 56
_symmetry_cell_setting orthorhombic
_symmetry_space_group_name_Hall '-P 2ab 2ac'
_symmetry_space_group_name_H-M 'P c c n'
_atom_sites_solution_hydrogens geom
_atom_sites_solution_primary direct
_atom_sites_solution_secondary difmap
_audit_creation_method SHELXL-97
_cell_angle_alpha 90.00
_cell_angle_beta 90.00
_cell_angle_gamma 90.00
_cell_formula_units_Z 4
_cell_length_a 8.497(3)
_cell_length_b 17.104(6)
_cell_length_c 23.197(7)
_cell_measurement_reflns_used 982
_cell_measurement_temperature 293(2)
_cell_measurement_theta_max 25.62
_cell_measurement_theta_min 3.49
_cell_volume 3371(2)
_computing_cell_refinement 'Bruker SMART'
_computing_data_collection 'Bruker SMART'
_computing_data_reduction 'Bruker SAINT'
_computing_molecular_graphics 'Bruker SHELXTL'
_computing_publication_material 'Bruker SHELXTL'
_computing_structure_refinement 'SHELXL-97 (Sheldrick, 1997)'
_computing_structure_solution 'SHELXS-97 (Sheldrick, 1990)'
_diffrn_ambient_temperature 293(2)
_diffrn_measured_fraction_theta_full 0.998
_diffrn_measured_fraction_theta_max 0.998
_diffrn_measurement_device_type 'CCD area detector'
_diffrn_measurement_method 'phi and omega scans'
_diffrn_radiation_monochromator graphite
_diffrn_radiation_source 'fine-focus sealed tube'
_diffrn_radiation_type MoK\a
_diffrn_radiation_wavelength 0.71073
_diffrn_reflns_av_R_equivalents 0.0406
_diffrn_reflns_av_sigmaI/netI 0.0314
_diffrn_reflns_limit_h_max 10
_diffrn_reflns_limit_h_min -8
_diffrn_reflns_limit_k_max 17
_diffrn_reflns_limit_k_min -21
_diffrn_reflns_limit_l_max 25
_diffrn_reflns_limit_l_min -28
_diffrn_reflns_number 17901
_diffrn_reflns_theta_full 26.40
_diffrn_reflns_theta_max 26.40
_diffrn_reflns_theta_min 2.12
_exptl_absorpt_coefficient_mu 2.275
_exptl_absorpt_correction_T_max 1.000000
_exptl_absorpt_correction_T_min 0.838575
_exptl_absorpt_correction_type multi-scan
_exptl_absorpt_process_details SADABS
_exptl_crystal_density_diffrn 2.149
_exptl_crystal_density_meas 0
_exptl_crystal_density_method 'not measured'
_exptl_crystal_F_000 2128
_exptl_crystal_size_max 0.40
_exptl_crystal_size_mid 0.32
_exptl_crystal_size_min 0.24
_refine_diff_density_max 0.619
_refine_diff_density_min -0.447
_refine_diff_density_rms 0.092
_refine_ls_extinction_coef 0.00306(13)
_refine_ls_extinction_expression Fc^*^=kFc[1+0.001xFc^2^\l^3^/sin(2\q)]^-1/4^
_refine_ls_extinction_method SHELXL
_refine_ls_goodness_of_fit_ref 1.159
_refine_ls_hydrogen_treatment mixed
_refine_ls_matrix_type full
_refine_ls_number_parameters 237
_refine_ls_number_reflns 3454
_refine_ls_number_restraints 21
_refine_ls_restrained_S_all 1.173
_refine_ls_R_factor_all 0.0647
_refine_ls_R_factor_gt 0.0409
_refine_ls_shift/su_max 0.001
_refine_ls_shift/su_mean 0.000
_refine_ls_structure_factor_coef Fsqd
_refine_ls_weighting_details 'calc w=1/[\s^2^(Fo^2^)+(0.0188P)^2^+9.6768P] where P=(Fo^2^+2Fc^2^)/3'
_refine_ls_weighting_scheme calc
_refine_ls_wR_factor_gt 0.0775
_refine_ls_wR_factor_ref 0.0861
_reflns_number_gt 2597
_reflns_number_total 3454
_reflns_threshold_expression >2sigma(I)
_cod_data_source_file ic034454jsi20030429_112909.cif
_cod_data_source_block 020915c
_cod_depositor_comments
;
The following automatic conversions were performed:

'_symmetry_cell_setting' value 'Orthorhombic' changed to
'orthorhombic' according to the built-in table from CIF Core
dictionary named 'cif_core.dic' version 2.4.1 from
2010-06-29.

'_exptl_absorpt_correction_type' value 'MULTI-SCAN'
changed to 'multi-scan' according to the built-in table from CIF Core
dictionary named 'cif_core.dic' version 2.4.1 from 2010-06-29.

Automatic conversion script
Id: cif_fix_values 1646 2011-03-28 12:23:43Z adriana 
;
_cod_original_cell_volume 3371.1(19)
_cod_database_code 4312480

loop_
_symmetry_equiv_pos_as_xyz
'x, y, z'
'-x+1/2, -y+1/2, z'
'-x, y+1/2, -z+1/2'
'x+1/2, -y, -z+1/2'
'-x, -y, -z'
'x-1/2, y-1/2, -z'
'x, -y-1/2, z-1/2'
'-x-1/2, y, z-1/2'

loop_
_atom_site_label
_atom_site_type_symbol
_atom_site_fract_x
_atom_site_fract_y
_atom_site_fract_z
_atom_site_U_iso_or_equiv
_atom_site_adp_type
_atom_site_occupancy
_atom_site_symmetry_multiplicity
_atom_site_calc_flag
_atom_site_refinement_flags
_atom_site_disorder_assembly
_atom_site_disorder_group
Ag1 Ag 0.77939(5) 0.11672(2) 0.224514(19) 0.04968(16) Uani 1 1 d . . .
Ag2 Ag 0.7500 0.2500 0.13237(3) 0.04817(19) Uani 1 2 d S . .
S1 S 0.47548(15) 0.24688(8) 0.17589(6) 0.0450(3) Uani 1 1 d . . .
S2 S 0.56538(17) 0.07156(8) 0.16029(6) 0.0468(4) Uani 1 1 d . . .
N1 N 0.5765(5) 0.3004(3) 0.2748(2) 0.0465(11) Uani 1 1 d . . .
N2 N 0.7323(6) 0.1393(3) 0.0756(2) 0.0520(12) Uani 1 1 d . . .
C1 C 0.4905(6) 0.2426(3) 0.2526(2) 0.0424(12) Uani 1 1 d . . .
C2 C 0.4104(7) 0.1889(3) 0.2858(3) 0.0536(15) Uani 1 1 d . . .
H2A H 0.3518 0.1492 0.2688 0.064 Uiso 1 1 calc R . .
C3 C 0.4192(8) 0.1956(4) 0.3445(3) 0.0645(18) Uani 1 1 d . . .
H3A H 0.3682 0.1596 0.3681 0.077 Uiso 1 1 calc R . .
C4 C 0.5037(8) 0.2556(4) 0.3684(3) 0.0679(18) Uani 1 1 d . . .
H4A H 0.5082 0.2616 0.4082 0.082 Uiso 1 1 calc R . .
C5 C 0.5813(8) 0.3065(4) 0.3329(3) 0.0625(17) Uani 1 1 d . . .
H5A H 0.6396 0.3467 0.3494 0.075 Uiso 1 1 calc R . .
C6 C 0.4205(6) 0.1495(3) 0.1546(3) 0.0499(14) Uani 1 1 d . . .
H6A H 0.3860 0.1518 0.1148 0.060 Uiso 1 1 calc R . .
H6B H 0.3299 0.1344 0.1775 0.060 Uiso 1 1 calc R . .
C7 C 0.6600(6) 0.0744(3) 0.0916(2) 0.0455(13) Uani 1 1 d . . .
C8 C 0.6614(8) 0.0067(4) 0.0592(3) 0.0665(18) Uani 1 1 d . . .
H8A H 0.6088 -0.0379 0.0717 0.080 Uiso 1 1 calc R . .
C9 C 0.7431(10) 0.0069(5) 0.0076(3) 0.087(2) Uani 1 1 d . . .
H9A H 0.7478 -0.0380 -0.0149 0.105 Uiso 1 1 calc R . .
C10 C 0.8164(10) 0.0736(5) -0.0097(3) 0.083(2) Uani 1 1 d . . .
H10A H 0.8706 0.0752 -0.0445 0.100 Uiso 1 1 calc R . .
C11 C 0.8089(9) 0.1382(4) 0.0251(3) 0.074(2) Uani 1 1 d . . .
H11A H 0.8595 0.1836 0.0130 0.089 Uiso 1 1 calc R . .
Cl1 Cl 1.08051(16) 0.01148(8) 0.17552(7) 0.0505(4) Uani 1 1 d . . .
O1 O 0.9224(6) -0.0075(3) 0.1886(3) 0.118(2) Uani 1 1 d . . .
O2 O 1.1722(6) -0.0562(3) 0.1763(2) 0.0922(17) Uani 1 1 d . . .
O3 O 1.1324(8) 0.0623(4) 0.2197(2) 0.115(2) Uani 1 1 d . . .
O4 O 1.0971(8) 0.0525(4) 0.1238(2) 0.110(2) Uani 1 1 d . . .
Cl2 Cl 0.2500 0.2500 0.50854(9) 0.0719(7) Uani 1 2 d SD . .
O5 O 0.4061(12) 0.2650(13) 0.5224(6) 0.201(12) Uani 0.50 1 d PD . .
O6 O 0.2082(16) 0.3086(7) 0.4698(6) 0.084(4) Uani 0.50 1 d PD . .
O7 O 0.1671(14) 0.2632(10) 0.5587(4) 0.146(7) Uani 0.50 1 d PD . .
O8 O 0.228(3) 0.1809(9) 0.4850(8) 0.27(2) Uani 0.50 1 d PD . .

loop_
_atom_site_aniso_label
_atom_site_aniso_U_11
_atom_site_aniso_U_22
_atom_site_aniso_U_33
_atom_site_aniso_U_23
_atom_site_aniso_U_13
_atom_site_aniso_U_12
Ag1 0.0463(2) 0.0466(3) 0.0561(3) 0.0000(2) -0.0089(2) -0.00430(19)
Ag2 0.0521(4) 0.0419(3) 0.0505(4) 0.000 0.000 -0.0149(3)
S1 0.0365(7) 0.0416(7) 0.0569(8) 0.0021(7) -0.0017(6) 0.0026(6)
S2 0.0503(8) 0.0367(7) 0.0534(9) 0.0030(6) -0.0061(7) -0.0082(6)
N1 0.046(3) 0.046(3) 0.048(3) -0.002(2) 0.003(2) -0.001(2)
N2 0.057(3) 0.047(3) 0.052(3) -0.010(2) 0.003(2) -0.005(2)
C1 0.034(3) 0.041(3) 0.052(3) 0.000(3) 0.007(2) 0.011(2)
C2 0.052(3) 0.038(3) 0.071(4) 0.001(3) 0.013(3) 0.002(3)
C3 0.067(4) 0.054(4) 0.073(5) 0.009(3) 0.019(4) 0.003(3)
C4 0.075(4) 0.077(5) 0.051(4) 0.007(4) 0.019(3) 0.000(4)
C5 0.064(4) 0.065(4) 0.058(4) -0.011(3) 0.005(3) -0.005(3)
C6 0.032(3) 0.052(3) 0.066(4) -0.005(3) -0.005(3) -0.006(2)
C7 0.046(3) 0.044(3) 0.047(3) -0.007(3) -0.007(3) -0.002(2)
C8 0.084(5) 0.044(3) 0.071(4) -0.013(3) -0.010(4) -0.004(3)
C9 0.109(6) 0.073(5) 0.079(5) -0.036(4) 0.004(5) 0.009(5)
C10 0.096(6) 0.091(6) 0.063(5) -0.027(4) 0.016(4) -0.003(5)
C11 0.082(5) 0.074(5) 0.067(5) -0.011(4) 0.010(4) -0.010(4)
Cl1 0.0473(8) 0.0413(7) 0.0628(9) 0.0028(7) 0.0011(7) 0.0004(6)
O1 0.048(3) 0.058(3) 0.247(8) -0.002(4) 0.016(4) 0.002(2)
O2 0.072(3) 0.078(3) 0.127(4) 0.014(3) 0.017(3) 0.030(3)
O3 0.139(5) 0.119(5) 0.086(4) -0.029(4) 0.019(4) -0.059(4)
O4 0.140(5) 0.106(5) 0.084(4) 0.035(3) -0.022(4) -0.014(4)
Cl2 0.0799(18) 0.100(2) 0.0361(11) 0.000 0.000 0.0117(15)
O5 0.090(11) 0.41(4) 0.102(13) -0.079(19) -0.013(9) 0.090(16)
O6 0.126(10) 0.059(8) 0.065(7) 0.008(6) -0.034(7) -0.005(7)
O7 0.114(11) 0.28(2) 0.049(6) 0.031(11) 0.028(6) 0.031(14)
O8 0.57(6) 0.071(11) 0.18(3) 0.029(14) -0.16(3) -0.12(2)

loop_
_atom_type_symbol
_atom_type_description
_atom_type_scat_dispersion_real
_atom_type_scat_dispersion_imag
_atom_type_scat_source
C C 0.0033 0.0016 'International Tables Vol C Tables 4.2.6.8 and 6.1.1.4'
H H 0.0000 0.0000 'International Tables Vol C Tables 4.2.6.8 and 6.1.1.4'
N N 0.0061 0.0033 'International Tables Vol C Tables 4.2.6.8 and 6.1.1.4'
O O 0.0106 0.0060 'International Tables Vol C Tables 4.2.6.8 and 6.1.1.4'
S S 0.1246 0.1234 'International Tables Vol C Tables 4.2.6.8 and 6.1.1.4'
Cl Cl 0.1484 0.1585 'International Tables Vol C Tables 4.2.6.8 and 6.1.1.4'
Ag Ag -0.8971 1.1015 'International Tables Vol C Tables 4.2.6.8 and 6.1.1.4'

loop_
_geom_angle_atom_site_label_1
_geom_angle_atom_site_label_2
_geom_angle_atom_site_label_3
_geom_angle
_geom_angle_site_symmetry_1
_geom_angle_site_symmetry_3
_geom_angle_publ_flag
N1 Ag1 S2 157.91(12) 2_655 . ?
N1 Ag1 O1 115.93(17) 2_655 . ?
S2 Ag1 O1 83.96(14) . . ?
N1 Ag1 Ag2 86.41(12) 2_655 . ?
S2 Ag1 Ag2 75.99(4) . . ?
O1 Ag1 Ag2 114.54(16) . . ?
N2 Ag2 N2 110.5(2) . 2_655 ?
N2 Ag2 S1 107.65(13) . 2_655 ?
N2 Ag2 S1 98.59(12) 2_655 2_655 ?
N2 Ag2 S1 98.59(12) . . ?
N2 Ag2 S1 107.65(13) 2_655 . ?
S1 Ag2 S1 133.20(7) 2_655 . ?
N2 Ag2 Ag1 168.23(12) . 2_655 ?
N2 Ag2 Ag1 78.34(12) 2_655 2_655 ?
S1 Ag2 Ag1 77.70(4) 2_655 2_655 ?
S1 Ag2 Ag1 70.82(4) . 2_655 ?
N2 Ag2 Ag1 78.34(12) . . ?
N2 Ag2 Ag1 168.23(12) 2_655 . ?
S1 Ag2 Ag1 70.82(4) 2_655 . ?
S1 Ag2 Ag1 77.70(4) . . ?
Ag1 Ag2 Ag1 94.02(3) 2_655 . ?
C1 S1 C6 104.7(3) . . ?
C1 S1 Ag2 109.33(17) . . ?
C6 S1 Ag2 98.56(18) . . ?
C7 S2 C6 102.7(3) . . ?
C7 S2 Ag1 101.42(18) . . ?
C6 S2 Ag1 108.17(18) . . ?
C1 N1 C5 117.3(5) . . ?
C1 N1 Ag1 125.2(4) . 2_655 ?
C5 N1 Ag1 117.4(4) . 2_655 ?
C7 N2 C11 117.3(5) . . ?
C7 N2 Ag2 123.9(4) . . ?
C11 N2 Ag2 118.6(4) . . ?
N1 C1 C2 123.3(5) . . ?
N1 C1 S1 113.2(4) . . ?
C2 C1 S1 123.3(5) . . ?
C3 C2 C1 118.3(6) . . ?
C3 C2 H2A 120.9 . . ?
C1 C2 H2A 120.9 . . ?
C2 C3 C4 119.6(6) . . ?
C2 C3 H3A 120.2 . . ?
C4 C3 H3A 120.2 . . ?
C5 C4 C3 119.1(6) . . ?
C5 C4 H4A 120.5 . . ?
C3 C4 H4A 120.5 . . ?
N1 C5 C4 122.5(6) . . ?
N1 C5 H5A 118.8 . . ?
C4 C5 H5A 118.8 . . ?
S1 C6 S2 118.9(3) . . ?
S1 C6 H6A 107.6 . . ?
S2 C6 H6A 107.6 . . ?
S1 C6 H6B 107.6 . . ?
S2 C6 H6B 107.6 . . ?
H6A C6 H6B 107.0 . . ?
N2 C7 C8 123.2(6) . . ?
N2 C7 S2 118.9(4) . . ?
C8 C7 S2 117.9(5) . . ?
C7 C8 C9 118.3(6) . . ?
C7 C8 H8A 120.9 . . ?
C9 C8 H8A 120.9 . . ?
C10 C9 C8 119.1(7) . . ?
C10 C9 H9A 120.4 . . ?
C8 C9 H9A 120.4 . . ?
C9 C10 C11 118.9(7) . . ?
C9 C10 H10A 120.6 . . ?
C11 C10 H10A 120.6 . . ?
N2 C11 C10 123.2(7) . . ?
N2 C11 H11A 118.4 . . ?
C10 C11 H11A 118.4 . . ?
O2 Cl1 O4 111.8(4) . . ?
O2 Cl1 O3 109.0(4) . . ?
O4 Cl1 O3 106.4(4) . . ?
O2 Cl1 O1 109.7(3) . . ?
O4 Cl1 O1 113.3(4) . . ?
O3 Cl1 O1 106.3(4) . . ?
Cl1 O1 Ag1 109.1(3) . . ?
O8 Cl2 O8 131.0(17) . 2 ?
O8 Cl2 O7 106.1(13) . 2 ?
O8 Cl2 O7 115.1(10) 2 2 ?
O8 Cl2 O7 115.1(10) . . ?
O8 Cl2 O7 106.1(13) 2 . ?
O7 Cl2 O7 64.9(10) 2 . ?
O8 Cl2 O5 113.5(10) . . ?
O8 Cl2 O5 78.0(11) 2 . ?
O7 Cl2 O5 49.2(8) 2 . ?
O7 Cl2 O5 105.2(8) . . ?
O8 Cl2 O5 78.0(11) . 2 ?
O8 Cl2 O5 113.5(10) 2 2 ?
O7 Cl2 O5 105.2(8) 2 2 ?
O7 Cl2 O5 49.2(8) . 2 ?
O5 Cl2 O5 153.3(11) . 2 ?
O8 Cl2 O6 28.6(12) . 2 ?
O8 Cl2 O6 110.0(7) 2 2 ?
O7 Cl2 O6 107.3(8) 2 2 ?
O7 Cl2 O6 142.5(9) . 2 ?
O5 Cl2 O6 92.2(9) . 2 ?
O5 Cl2 O6 105.1(9) 2 2 ?
O8 Cl2 O6 110.0(7) . . ?
O8 Cl2 O6 28.6(12) 2 . ?
O7 Cl2 O6 142.5(9) 2 . ?
O7 Cl2 O6 107.3(8) . . ?
O5 Cl2 O6 105.1(9) . . ?
O5 Cl2 O6 92.2(9) 2 . ?
O6 Cl2 O6 99.6(14) 2 . ?
O7 O5 Cl2 64.9(9) 2 . ?
O7 O5 O8 103.8(12) 2 2 ?
Cl2 O5 O8 49.1(6) . 2 ?
O8 O6 Cl2 69.3(13) 2 . ?
O5 O7 Cl2 65.8(7) 2 . ?
O5 O7 O7 112.7(15) 2 2 ?
Cl2 O7 O7 57.6(5) . 2 ?
O6 O8 Cl2 82.1(16) 2 . ?
O6 O8 O5 131(2) 2 2 ?
Cl2 O8 O5 52.9(7) . 2 ?

loop_
_geom_bond_atom_site_label_1
_geom_bond_atom_site_label_2
_geom_bond_distance
_geom_bond_site_symmetry_2
_geom_bond_publ_flag
Ag1 N1 2.206(4) 2_655 ?
Ag1 S2 2.4744(15) . ?
Ag1 O1 2.586(5) . ?
Ag1 Ag2 3.1349(9) . ?
Ag2 N2 2.311(4) . ?
Ag2 N2 2.311(4) 2_655 ?
Ag2 S1 2.5422(15) 2_655 ?
Ag2 S1 2.5422(15) . ?
Ag2 Ag1 3.1349(9) 2_655 ?
S1 C1 1.785(6) . ?
S1 C6 1.798(6) . ?
S2 C7 1.785(6) . ?
S2 C6 1.820(6) . ?
N1 C1 1.332(7) . ?
N1 C5 1.354(7) . ?
N1 Ag1 2.206(4) 2_655 ?
N2 C7 1.322(7) . ?
N2 C11 1.341(8) . ?
C1 C2 1.379(7) . ?
C2 C3 1.369(9) . ?
C2 H2A 0.9300 . ?
C3 C4 1.369(9) . ?
C3 H3A 0.9300 . ?
C4 C5 1.367(9) . ?
C4 H4A 0.9300 . ?
C5 H5A 0.9300 . ?
C6 H6A 0.9700 . ?
C6 H6B 0.9700 . ?
C7 C8 1.382(8) . ?
C8 C9 1.382(10) . ?
C8 H8A 0.9300 . ?
C9 C10 1.360(11) . ?
C9 H9A 0.9300 . ?
C10 C11 1.370(10) . ?
C10 H10A 0.9300 . ?
C11 H11A 0.9300 . ?
Cl1 O2 1.395(5) . ?
Cl1 O4 1.397(5) . ?
Cl1 O3 1.415(5) . ?
Cl1 O1 1.415(5) . ?
Cl2 O8 1.315(11) . ?
Cl2 O8 1.315(11) 2 ?
Cl2 O7 1.378(9) 2 ?
Cl2 O7 1.378(9) . ?
Cl2 O5 1.388(12) . ?
Cl2 O5 1.388(12) 2 ?
Cl2 O6 1.392(9) 2 ?
Cl2 O6 1.392(9) . ?
O5 O7 1.15(2) 2 ?
O5 O8 1.70(2) 2 ?
O6 O8 0.67(3) 2 ?
O7 O5 1.15(2) 2 ?
O7 O7 1.48(2) 2 ?
O8 O6 0.67(3) 2 ?
O8 O5 1.70(2) 2 ?

loop_
_geom_torsion_atom_site_label_1
_geom_torsion_atom_site_label_2
_geom_torsion_atom_site_label_3
_geom_torsion_atom_site_label_4
_geom_torsion
_geom_torsion_site_symmetry_1
_geom_torsion_site_symmetry_2
_geom_torsion_site_symmetry_3
_geom_torsion_site_symmetry_4
_geom_torsion_publ_flag
N1 Ag1 Ag2 N2 150.51(17) 2_655 . . . ?
S2 Ag1 Ag2 N2 -42.95(13) . . . . ?
O1 Ag1 Ag2 N2 33.58(18) . . . . ?
N1 Ag1 Ag2 N2 10.5(6) 2_655 . . 2_655 ?
S2 Ag1 Ag2 N2 177.0(6) . . . 2_655 ?
O1 Ag1 Ag2 N2 -106.4(6) . . . 2_655 ?
N1 Ag1 Ag2 S1 36.96(12) 2_655 . . 2_655 ?
S2 Ag1 Ag2 S1 -156.50(5) . . . 2_655 ?
O1 Ag1 Ag2 S1 -79.97(13) . . . 2_655 ?
N1 Ag1 Ag2 S1 -107.89(12) 2_655 . . . ?
S2 Ag1 Ag2 S1 58.65(5) . . . . ?
O1 Ag1 Ag2 S1 135.17(13) . . . . ?
N1 Ag1 Ag2 Ag1 -38.53(12) 2_655 . . 2_655 ?
S2 Ag1 Ag2 Ag1 128.01(4) . . . 2_655 ?
O1 Ag1 Ag2 Ag1 -155.47(13) . . . 2_655 ?
N2 Ag2 S1 C1 121.6(2) . . . . ?
N2 Ag2 S1 C1 -123.5(2) 2_655 . . . ?
S1 Ag2 S1 C1 -2.58(19) 2_655 . . . ?
Ag1 Ag2 S1 C1 -53.08(19) 2_655 . . . ?
Ag1 Ag2 S1 C1 45.66(19) . . . . ?
N2 Ag2 S1 C6 12.7(2) . . . . ?
N2 Ag2 S1 C6 127.5(2) 2_655 . . . ?
S1 Ag2 S1 C6 -111.5(2) 2_655 . . . ?
Ag1 Ag2 S1 C6 -162.0(2) 2_655 . . . ?
Ag1 Ag2 S1 C6 -63.3(2) . . . . ?
N1 Ag1 S2 C7 93.2(4) 2_655 . . . ?
O1 Ag1 S2 C7 -62.1(2) . . . . ?
Ag2 Ag1 S2 C7 55.06(19) . . . . ?
N1 Ag1 S2 C6 -14.4(4) 2_655 . . . ?
O1 Ag1 S2 C6 -169.7(3) . . . . ?
Ag2 Ag1 S2 C6 -52.6(2) . . . . ?
N2 Ag2 N2 C7 -151.4(5) 2_655 . . . ?
S1 Ag2 N2 C7 101.9(4) 2_655 . . . ?
S1 Ag2 N2 C7 -38.8(5) . . . . ?
Ag1 Ag2 N2 C7 -13.6(10) 2_655 . . . ?
Ag1 Ag2 N2 C7 36.6(4) . . . . ?
N2 Ag2 N2 C11 33.5(4) 2_655 . . . ?
S1 Ag2 N2 C11 -73.1(5) 2_655 . . . ?
S1 Ag2 N2 C11 146.1(5) . . . . ?
Ag1 Ag2 N2 C11 171.3(5) 2_655 . . . ?
Ag1 Ag2 N2 C11 -138.4(5) . . . . ?
C5 N1 C1 C2 -1.3(8) . . . . ?
Ag1 N1 C1 C2 175.6(4) 2_655 . . . ?
C5 N1 C1 S1 173.5(4) . . . . ?
Ag1 N1 C1 S1 -9.6(5) 2_655 . . . ?
C6 S1 C1 N1 159.9(4) . . . . ?
Ag2 S1 C1 N1 55.2(4) . . . . ?
C6 S1 C1 C2 -25.2(5) . . . . ?
Ag2 S1 C1 C2 -130.0(4) . . . . ?
N1 C1 C2 C3 0.3(8) . . . . ?
S1 C1 C2 C3 -174.0(5) . . . . ?
C1 C2 C3 C4 1.3(9) . . . . ?
C2 C3 C4 C5 -1.8(10) . . . . ?
C1 N1 C5 C4 0.7(9) . . . . ?
Ag1 N1 C5 C4 -176.3(5) 2_655 . . . ?
C3 C4 C5 N1 0.8(10) . . . . ?
C1 S1 C6 S2 -71.2(4) . . . . ?
Ag2 S1 C6 S2 41.5(4) . . . . ?
C7 S2 C6 S1 -89.7(4) . . . . ?
Ag1 S2 C6 S1 17.0(4) . . . . ?
C11 N2 C7 C8 0.6(9) . . . . ?
Ag2 N2 C7 C8 -174.5(4) . . . . ?
C11 N2 C7 S2 176.7(5) . . . . ?
Ag2 N2 C7 S2 1.6(7) . . . . ?
C6 S2 C7 N2 60.0(5) . . . . ?
Ag1 S2 C7 N2 -51.8(5) . . . . ?
C6 S2 C7 C8 -123.7(5) . . . . ?
Ag1 S2 C7 C8 124.5(5) . . . . ?
N2 C7 C8 C9 0.3(10) . . . . ?
S2 C7 C8 C9 -175.9(6) . . . . ?
C7 C8 C9 C10 -1.1(12) . . . . ?
C8 C9 C10 C11 1.0(13) . . . . ?
C7 N2 C11 C10 -0.6(10) . . . . ?
Ag2 N2 C11 C10 174.7(6) . . . . ?
C9 C10 C11 N2 -0.1(13) . . . . ?
O2 Cl1 O1 Ag1 158.9(3) . . . . ?
O4 Cl1 O1 Ag1 -75.5(5) . . . . ?
O3 Cl1 O1 Ag1 41.1(5) . . . . ?
N1 Ag1 O1 Cl1 -34.1(5) 2_655 . . . ?
S2 Ag1 O1 Cl1 135.9(4) . . . . ?
Ag2 Ag1 O1 Cl1 64.3(4) . . . . ?
O8 Cl2 O5 O7 -91.3(17) . . . 2 ?
O8 Cl2 O5 O7 139.0(14) 2 . . 2 ?
O7 Cl2 O5 O7 35(2) . . . 2 ?
O5 Cl2 O5 O7 19.9(11) 2 . . 2 ?
O6 Cl2 O5 O7 -111.0(12) 2 . . 2 ?
O6 Cl2 O5 O7 148.4(15) . . . 2 ?
O8 Cl2 O5 O8 129.7(18) . . . 2 ?
O7 Cl2 O5 O8 -139.0(14) 2 . . 2 ?
O7 Cl2 O5 O8 -103.6(14) . . . 2 ?
O5 Cl2 O5 O8 -119.1(9) 2 . . 2 ?
O6 Cl2 O5 O8 110.0(7) 2 . . 2 ?
O6 Cl2 O5 O8 9.5(15) . . . 2 ?
O8 Cl2 O6 O8 -142(3) . . . 2 ?
O7 Cl2 O6 O8 21(4) 2 . . 2 ?
O7 Cl2 O6 O8 92(3) . . . 2 ?
O5 Cl2 O6 O8 -20(3) . . . 2 ?
O5 Cl2 O6 O8 140(3) 2 . . 2 ?
O6 Cl2 O6 O8 -115(3) 2 . . 2 ?
O8 Cl2 O7 O5 -45.2(15) . . . 2 ?
O8 Cl2 O7 O5 107.5(15) 2 . . 2 ?
O7 Cl2 O7 O5 -142(2) 2 . . 2 ?
O5 Cl2 O7 O5 -170.9(6) . . . 2 ?
O6 Cl2 O7 O5 -56(2) 2 . . 2 ?
O6 Cl2 O7 O5 77.6(14) . . . 2 ?
O8 Cl2 O7 O7 96.8(17) . . . 2 ?
O8 Cl2 O7 O7 -110.6(13) 2 . . 2 ?
O5 Cl2 O7 O7 -29.0(17) . . . 2 ?
O5 Cl2 O7 O7 142(2) 2 . . 2 ?
O6 Cl2 O7 O7 85.8(16) 2 . . 2 ?
O6 Cl2 O7 O7 -140.5(11) . . . 2 ?
O8 Cl2 O8 O6 50(3) 2 . . 2 ?
O7 Cl2 O8 O6 -97(3) 2 . . 2 ?
O7 Cl2 O8 O6 -166(3) . . . 2 ?
O5 Cl2 O8 O6 -45(3) . . . 2 ?
O5 Cl2 O8 O6 161(3) 2 . . 2 ?
O6 Cl2 O8 O6 73(4) . . . 2 ?
O8 Cl2 O8 O5 -110.9(7) 2 . . 2 ?
O7 Cl2 O8 O5 102.6(8) 2 . . 2 ?
O7 Cl2 O8 O5 33.3(9) . . . 2 ?
O5 Cl2 O8 O5 154.6(11) . . . 2 ?
O6 Cl2 O8 O5 -161(3) 2 . . 2 ?
O6 Cl2 O8 O5 -87.9(10) . . . 2 ?
